data_7132514
loop_
_publ_author_name
'Nayak, Mithilesh Kumar'
'Elvers, Benedict J.'
'Mehta, Sakshi'
'Krummenacher, Ivo'
'Mondal, Abhishake'
'Braunschweig, Holger'
'Schulzke, Carola'
'Ravat, Prince'
'Jana, Anukul'

_publ_section_title
;
 Bis-[cyclic(alkyl)(amino)carbene]-derived diradicals.
;
_journal_issue 13
_journal_name_full 'Chemical communications (Cambridge, England)'
_journal_page_first 1739
_journal_page_last 1742
_journal_paper_doi 10.1039/d3cc05779h
_journal_volume 60
_journal_year 2024
_chemical_formula_moiety 'C48 H60 N2 O2, 2(C F3 O3 S)'
_chemical_formula_sum 'C50 H60 F6 N2 O8 S2'
_chemical_formula_weight 995.12
_space_group_crystal_system monoclinic
_space_group_IT_number 14
_space_group_name_Hall '-P 2ybc'
_space_group_name_H-M_alt 'P 1 21/c 1'
_atom_sites_solution_hydrogens geom
_atom_sites_solution_primary dual
_atom_sites_solution_secondary difmap
_audit_creation_method SHELXL-2018/3
_audit_update_record
;
2022-07-11 deposited with the CCDC.	2023-12-19 downloaded from the CCDC.
;
_cell_angle_alpha 90
_cell_angle_beta 106.774(4)
_cell_angle_gamma 90
_cell_formula_units_Z 4
_cell_length_a 22.9053(8)
_cell_length_b 14.0233(6)
_cell_length_c 16.6472(7)
_cell_measurement_reflns_used 12562
_cell_measurement_temperature 250(2)
_cell_measurement_theta_max 26.1460
_cell_measurement_theta_min 2.7930
_cell_volume 5119.7(4)
_computing_cell_refinement 'CrysAlisPro 1.171.39.29d (Rigaku OD, 2017)'
_computing_data_collection 'CrysAlisPro 1.171.39.29d (Rigaku OD, 2017)'
_computing_data_reduction 'CrysAlisPro 1.171.39.29d (Rigaku OD, 2017)'
_computing_molecular_graphics 'Olex2 (Dolomanov et al., 2009)'
_computing_publication_material 'CIFTAB (Sheldrick, 2015)'
_computing_structure_refinement 'SHELXL-2018/3 (Sheldrick, 2015)'
_computing_structure_solution 'ShelXT (Sheldrick, 2015)'
_diffrn_ambient_temperature 250(2)
_diffrn_measured_fraction_theta_full 0.998
_diffrn_measured_fraction_theta_max 0.997
_diffrn_measurement_device_type 'XtaLAB AFC12 (RINC): Kappa single'
_diffrn_measurement_method '\w scans'
_diffrn_radiation_type MoK\a
_diffrn_radiation_wavelength 0.71073
_diffrn_reflns_av_R_equivalents 0.0435
_diffrn_reflns_av_unetI/netI 0.0363
_diffrn_reflns_Laue_measured_fraction_full 0.998
_diffrn_reflns_Laue_measured_fraction_max 0.997
_diffrn_reflns_limit_h_max 25
_diffrn_reflns_limit_h_min -28
_diffrn_reflns_limit_k_max 16
_diffrn_reflns_limit_k_min -17
_diffrn_reflns_limit_l_max 20
_diffrn_reflns_limit_l_min -17
_diffrn_reflns_number 55981
_diffrn_reflns_point_group_measured_fraction_full 0.998
_diffrn_reflns_point_group_measured_fraction_max 0.997
_diffrn_reflns_theta_full 25.242
_diffrn_reflns_theta_max 26.372
_diffrn_reflns_theta_min 2.786
_diffrn_source 'fine-focus sealed X-ray tube'
_exptl_absorpt_coefficient_mu 0.178
_exptl_absorpt_correction_T_max 1.00000
_exptl_absorpt_correction_T_min 0.15900
_exptl_absorpt_correction_type multi-scan
_exptl_absorpt_process_details
;
CrysAlisPro 1.171.39.29d (Rigaku Oxford Diffraction, 2017)
Empirical absorption correction using spherical harmonics,
 implemented in SCALE3 ABSPACK scaling algorithm.
;
_exptl_crystal_colour colourless
_exptl_crystal_density_diffrn 1.291
_exptl_crystal_description block
_exptl_crystal_F_000 2096
_exptl_crystal_size_max 0.340
_exptl_crystal_size_mid 0.290
_exptl_crystal_size_min 0.260
_refine_diff_density_max 0.254
_refine_diff_density_min -0.290
_refine_diff_density_rms 0.035
_refine_ls_extinction_method none
_refine_ls_goodness_of_fit_ref 1.047
_refine_ls_hydrogen_treatment constr
_refine_ls_matrix_type full
_refine_ls_number_parameters 824
_refine_ls_number_reflns 10444
_refine_ls_number_restraints 403
_refine_ls_restrained_S_all 1.035
_refine_ls_R_factor_all 0.0964
_refine_ls_R_factor_gt 0.0588
_refine_ls_shift/su_max 0.000
_refine_ls_shift/su_mean 0.000
_refine_ls_structure_factor_coef Fsqd
_refine_ls_weighting_details 'w=1/[\s^2^(Fo^2^)+(0.0878P)^2^+0.9603P] where P=(Fo^2^+2Fc^2^)/3'
_refine_ls_weighting_scheme calc
_refine_ls_wR_factor_gt 0.1591
_refine_ls_wR_factor_ref 0.1787
_reflns_Friedel_coverage 0.000
_reflns_number_gt 6429
_reflns_number_total 10444
_reflns_threshold_expression 'I > 2\s(I)'
_cod_data_source_file d3cc05779h2.cif
_cod_data_source_block AJ1917
_cod_depositor_comments 'Adding full bibliography for 7132505--7132514.cif.'
_cod_original_sg_symbol_H-M 'P 21/c'
_cod_database_code 7132514
_shelx_shelxl_version_number 2018/3
_shelx_space_group_comment
;
The symmetry employed for this shelxl refinement is uniquely defined
by the following loop, which should always be used as a source of
symmetry information in preference to the above space-group names.
They are only intended as comments.
;
_shelx_estimated_absorpt_t_min 0.942
_shelx_estimated_absorpt_t_max 0.955

loop_
_space_group_symop_operation_xyz
'x, y, z'
'-x, y+1/2, -z+1/2'
'-x, -y, -z'
'x, -y-1/2, z-1/2'

loop_
_atom_site_label
_atom_site_type_symbol
_atom_site_fract_x
_atom_site_fract_y
_atom_site_fract_z
_atom_site_U_iso_or_equiv
_atom_site_adp_type
_atom_site_occupancy
_atom_site_site_symmetry_order
_atom_site_calc_flag
_atom_site_refinement_flags_posn
_atom_site_refinement_flags_adp
_atom_site_refinement_flags_occupancy
_atom_site_disorder_assembly
_atom_site_disorder_group
N1 N 0.64248(7) 0.58079(13) 0.41299(10) 0.0573(5) Uani 1 1 d . . . . .
N2 N 0.70029(7) 0.40047(14) 0.73800(11) 0.0602(5) Uani 1 1 d . . . . .
O1 O 0.6859(3) 0.7688(4) 0.5001(3) 0.0995(16) Uani 0.808(6) 1 d D U P A 1
O1' O 0.6859(9) 0.8104(9) 0.4895(11) 0.062(3) Uani 0.192(6) 1 d D U P A 2
O2 O 0.76695(11) 0.58839(18) 0.82941(19) 0.1261(9) Uani 1 1 d . . . . .
C1 C 0.6491(3) 0.5130(5) 0.4871(3) 0.0443(13) Uani 0.544(8) 1 d D U P B 1
H1 H 0.622165 0.457585 0.466621 0.053 Uiso 0.544(8) 1 calc R U P B 1
C2 C 0.6249(6) 0.5653(10) 0.5501(6) 0.052(3) Uani 0.544(8) 1 d D U P B 1
H2A H 0.582647 0.585160 0.523748 0.063 Uiso 0.544(8) 1 calc R U P B 1
H2B H 0.649393 0.622475 0.569853 0.063 Uiso 0.544(8) 1 calc R U P B 1
C3 C 0.6276(3) 0.4994(5) 0.6241(4) 0.0488(14) Uani 0.544(8) 1 d D U P B 1
H3A H 0.614301 0.534015 0.666872 0.059 Uiso 0.544(8) 1 calc R U P B 1
H3B H 0.600010 0.445211 0.605144 0.059 Uiso 0.544(8) 1 calc R U P B 1
C4 C 0.6921(2) 0.4634(5) 0.6616(3) 0.0455(13) Uani 0.544(8) 1 d D U P B 1
H4 H 0.718702 0.519869 0.679274 0.055 Uiso 0.544(8) 1 calc R U P B 1
C5 C 0.7147(6) 0.4101(10) 0.5974(6) 0.052(2) Uani 0.544(8) 1 d D U P B 1
H5A H 0.688707 0.354409 0.577372 0.062 Uiso 0.544(8) 1 calc R U P B 1
H5B H 0.756397 0.387635 0.623278 0.062 Uiso 0.544(8) 1 calc R U P B 1
C6 C 0.7133(3) 0.4756(5) 0.5241(4) 0.0523(14) Uani 0.544(8) 1 d D U P B 1
H6A H 0.741529 0.528949 0.543346 0.063 Uiso 0.544(8) 1 calc R U P B 1
H6B H 0.726196 0.440435 0.481244 0.063 Uiso 0.544(8) 1 calc R U P B 1
C1' C 0.6654(3) 0.5504(5) 0.5038(4) 0.0441(15) Uani 0.456(8) 1 d D U P B 2
H1' H 0.700438 0.591628 0.531765 0.053 Uiso 0.456(8) 1 calc R U P B 2
C2' C 0.6195(8) 0.5568(13) 0.5532(8) 0.056(3) Uani 0.456(8) 1 d D U P B 2
H2'1 H 0.584625 0.515237 0.527914 0.068 Uiso 0.456(8) 1 calc R U P B 2
H2'2 H 0.604519 0.622401 0.552068 0.068 Uiso 0.456(8) 1 calc R U P B 2
C3' C 0.6496(4) 0.5264(6) 0.6436(5) 0.0574(19) Uani 0.456(8) 1 d D U P B 2
H3'1 H 0.682797 0.570323 0.670156 0.069 Uiso 0.456(8) 1 calc R U P B 2
H3'2 H 0.619691 0.527909 0.675462 0.069 Uiso 0.456(8) 1 calc R U P B 2
C4' C 0.6742(3) 0.4268(5) 0.6436(4) 0.0486(16) Uani 0.456(8) 1 d D U P B 2
H4' H 0.639460 0.383832 0.618468 0.058 Uiso 0.456(8) 1 calc R U P B 2
C5' C 0.7191(8) 0.4186(12) 0.5924(8) 0.056(3) Uani 0.456(8) 1 d D U P B 2
H5'1 H 0.754693 0.458880 0.617167 0.067 Uiso 0.456(8) 1 calc R U P B 2
H5'2 H 0.732990 0.352452 0.593070 0.067 Uiso 0.456(8) 1 calc R U P B 2
C6' C 0.6889(3) 0.4495(5) 0.5032(5) 0.0501(16) Uani 0.456(8) 1 d D U P B 2
H6'1 H 0.655064 0.406466 0.476950 0.060 Uiso 0.456(8) 1 calc R U P B 2
H6'2 H 0.718387 0.446954 0.470689 0.060 Uiso 0.456(8) 1 calc R U P B 2
C7 C 0.59597(9) 0.54241(15) 0.33445(14) 0.0604(6) Uani 1 1 d . . . . .
C8 C 0.59278(16) 0.6234(2) 0.27266(18) 0.1036(11) Uani 1 1 d . . . . .
H8A H 0.553478 0.656276 0.261519 0.124 Uiso 1 1 calc R U . . .
H8B H 0.596566 0.598192 0.219500 0.124 Uiso 1 1 calc R U . . .
C9 C 0.64470(12) 0.69307(19) 0.31040(14) 0.0755(7) Uani 1 1 d . . . . .
C10 C 0.66697(10) 0.65837(19) 0.39963(14) 0.0660(6) Uani 1 1 d . U . . .
C11 C 0.61893(12) 0.4512(2) 0.30662(16) 0.0776(7) Uani 1 1 d . . . . .
H11A H 0.659398 0.461431 0.300808 0.116 Uiso 1 1 calc R U . . .
H11B H 0.591556 0.431542 0.253078 0.116 Uiso 1 1 calc R U . . .
H11C H 0.620628 0.401816 0.348049 0.116 Uiso 1 1 calc R U . . .
C12 C 0.53536(10) 0.5267(2) 0.35230(18) 0.0797(7) Uani 1 1 d . . . . .
H12A H 0.504539 0.510391 0.300605 0.120 Uiso 1 1 calc R U . . .
H12B H 0.523485 0.584594 0.375387 0.120 Uiso 1 1 calc R U . . .
H12C H 0.539324 0.475117 0.392334 0.120 Uiso 1 1 calc R U . . .
C13 C 0.69948(16) 0.6832(2) 0.27435(18) 0.0984(9) Uani 1 1 d . . . . .
H13A H 0.731784 0.726617 0.304934 0.118 Uiso 1 1 calc R U . . .
H13B H 0.715404 0.618041 0.284680 0.118 Uiso 1 1 calc R U . . .
C14 C 0.6853(2) 0.7039(4) 0.1816(2) 0.161(2) Uani 1 1 d . . . . .
H14A H 0.655808 0.658003 0.150200 0.242 Uiso 1 1 calc R U . . .
H14B H 0.722405 0.699421 0.164841 0.242 Uiso 1 1 calc R U . . .
H14C H 0.668597 0.767746 0.170239 0.242 Uiso 1 1 calc R U . . .
C15 C 0.62244(14) 0.7967(2) 0.30425(18) 0.0869(8) Uani 1 1 d . . . . .
H15A H 0.656966 0.837106 0.333434 0.104 Uiso 1 1 calc R U . . .
H15B H 0.610486 0.815257 0.244976 0.104 Uiso 1 1 calc R U . . .
C16 C 0.56993(16) 0.8188(3) 0.3390(2) 0.1129(11) Uani 1 1 d . . . . .
H16A H 0.533344 0.787513 0.305030 0.169 Uiso 1 1 calc R U . . .
H16B H 0.563357 0.887142 0.338088 0.169 Uiso 1 1 calc R U . . .
H16C H 0.579344 0.795818 0.396320 0.169 Uiso 1 1 calc R U . . .
C17 C 0.7121(3) 0.7141(5) 0.4661(6) 0.0770(19) Uani 0.808(6) 1 d D U P A 1
C18 C 0.7787(3) 0.7053(6) 0.4811(5) 0.0728(16) Uani 0.808(6) 1 d D U P A 1
C19 C 0.8041(3) 0.6263(6) 0.4565(4) 0.0784(15) Uani 0.808(6) 1 d D . P A 1
H19 H 0.778884 0.577664 0.426329 0.094 Uiso 0.808(6) 1 calc R U P A 1
C20 C 0.8674(2) 0.6177(4) 0.4759(3) 0.0878(13) Uani 0.808(6) 1 d D . P A 1
H20 H 0.884602 0.562620 0.459888 0.105 Uiso 0.808(6) 1 calc R U P A 1
C21 C 0.9049(2) 0.6903(4) 0.5188(3) 0.0868(13) Uani 0.808(6) 1 d D . P A 1
C22 C 0.9693(3) 0.6865(6) 0.5404(5) 0.1157(19) Uani 0.808(6) 1 d D . P A 1
H22 H 0.987913 0.631131 0.527365 0.139 Uiso 0.808(6) 1 calc R U P A 1
C23 C 1.0050(3) 0.7591(7) 0.5788(5) 0.144(3) Uani 0.808(6) 1 d D . P A 1
H23 H 1.047598 0.754434 0.591155 0.173 Uiso 0.808(6) 1 calc R U P A 1
C24 C 0.9787(2) 0.8407(5) 0.6000(4) 0.152(3) Uani 0.808(6) 1 d D . P A 1
H24 H 1.003835 0.891289 0.626643 0.183 Uiso 0.808(6) 1 calc R U P A 1
C25 C 0.91722(19) 0.8487(4) 0.5828(3) 0.1248(19) Uani 0.808(6) 1 d D . P A 1
H25 H 0.900425 0.905205 0.596872 0.150 Uiso 0.808(6) 1 calc R U P A 1
C26 C 0.8776(3) 0.7727(6) 0.5438(5) 0.0863(18) Uani 0.808(6) 1 d D . P A 1
C27 C 0.8148(2) 0.7780(4) 0.5241(3) 0.0796(12) Uani 0.808(6) 1 d D . P A 1
H27 H 0.796502 0.831872 0.540353 0.096 Uiso 0.808(6) 1 calc R U P A 1
C17' C 0.7022(8) 0.7373(19) 0.468(2) 0.062(6) Uani 0.192(6) 1 d D U P A 2
C18' C 0.7695(8) 0.7321(19) 0.5005(18) 0.067(6) Uani 0.192(6) 1 d D U P A 2
C19' C 0.7950(7) 0.8114(12) 0.5465(13) 0.077(5) Uani 0.192(6) 1 d D . P A 2
H19' H 0.769926 0.860205 0.556559 0.092 Uiso 0.192(6) 1 calc R U P A 2
C20' C 0.8573(6) 0.8185(14) 0.5774(13) 0.109(7) Uani 0.192(6) 1 d D . P A 2
H20' H 0.874538 0.867626 0.615266 0.130 Uiso 0.192(6) 1 calc R U P A 2
C21' C 0.8953(8) 0.754(2) 0.553(3) 0.114(16) Uani 0.192(6) 1 d D . P A 2
C22' C 0.9600(8) 0.7573(18) 0.5958(13) 0.128(9) Uani 0.192(6) 1 d D . P A 2
H22' H 0.976671 0.804713 0.635717 0.154 Uiso 0.192(6) 1 calc R U P A 2
C23' C 0.9952(10) 0.690(2) 0.576(3) 0.16(2) Uani 0.192(6) 1 d D . P A 2
H23' H 1.037884 0.696180 0.594796 0.190 Uiso 0.192(6) 1 calc R U P A 2
C24' C 0.9696(8) 0.611(2) 0.5274(15) 0.147(12) Uani 0.192(6) 1 d D . P A 2
H24' H 0.995591 0.566880 0.513048 0.176 Uiso 0.192(6) 1 calc R U P A 2
C25' C 0.9079(8) 0.5968(15) 0.4999(14) 0.118(8) Uani 0.192(6) 1 d D . P A 2
H25' H 0.892218 0.540673 0.470786 0.142 Uiso 0.192(6) 1 calc R U P A 2
C26' C 0.8677(7) 0.6666(15) 0.5155(12) 0.099(9) Uani 0.192(6) 1 d D . P A 2
C27' C 0.8042(9) 0.6587(17) 0.4869(19) 0.13(3) Uani 0.192(6) 1 d D . P A 2
H27' H 0.785808 0.603472 0.458727 0.153 Uiso 0.192(6) 1 calc R U P A 2
C28 C 0.66569(9) 0.31322(19) 0.75563(14) 0.0676(7) Uani 1 1 d . . . . .
C29 C 0.70329(9) 0.28863(17) 0.84535(13) 0.0602(6) Uani 1 1 d . . . . .
H29A H 0.676122 0.276497 0.880167 0.072 Uiso 1 1 calc R U . . .
H29B H 0.727449 0.230997 0.845137 0.072 Uiso 1 1 calc R U . . .
C30 C 0.74538(10) 0.37222(19) 0.88101(14) 0.0684(6) Uani 1 1 d . U . . .
C31 C 0.74269(10) 0.42771(17) 0.80243(16) 0.0655(6) Uani 1 1 d . . . . .
C32 C 0.66804(15) 0.2361(2) 0.69369(17) 0.1001(10) Uani 1 1 d . . . . .
H32A H 0.709927 0.226503 0.693475 0.150 Uiso 1 1 calc R U . . .
H32B H 0.643599 0.254954 0.638082 0.150 Uiso 1 1 calc R U . . .
H32C H 0.652096 0.177259 0.709610 0.150 Uiso 1 1 calc R U . . .
C33 C 0.60043(11) 0.3398(3) 0.7499(2) 0.1145(13) Uani 1 1 d . . . . .
H33A H 0.582441 0.290130 0.775729 0.172 Uiso 1 1 calc R U . . .
H33B H 0.577151 0.346475 0.691456 0.172 Uiso 1 1 calc R U . . .
H33C H 0.599966 0.399618 0.778915 0.172 Uiso 1 1 calc R U . . .
C34 C 0.7274(6) 0.4292(12) 0.9416(11) 0.104(3) Uani 0.558(5) 1 d D U P C 1
H34A H 0.733260 0.389812 0.991916 0.125 Uiso 0.558(5) 1 calc R U P C 1
H34B H 0.756726 0.481844 0.957024 0.125 Uiso 0.558(5) 1 calc R U P C 1
C35 C 0.6696(5) 0.4692(6) 0.9244(6) 0.147(3) Uani 0.558(5) 1 d D U P C 1
H35A H 0.661139 0.505959 0.872955 0.221 Uiso 0.558(5) 1 calc R U P C 1
H35B H 0.667846 0.510576 0.970279 0.221 Uiso 0.558(5) 1 calc R U P C 1
H35C H 0.639587 0.418831 0.917886 0.221 Uiso 0.558(5) 1 calc R U P C 1
C36 C 0.8133(7) 0.3273(12) 0.9209(9) 0.093(4) Uani 0.558(5) 1 d D U P C 1
H36A H 0.823938 0.289996 0.877369 0.112 Uiso 0.558(5) 1 calc R U P C 1
H36B H 0.842559 0.379799 0.936633 0.112 Uiso 0.558(5) 1 calc R U P C 1
C37 C 0.8201(3) 0.2662(5) 0.9944(3) 0.109(2) Uani 0.558(5) 1 d D U P C 1
H37A H 0.807140 0.300774 1.036752 0.163 Uiso 0.558(5) 1 calc R U P C 1
H37B H 0.862491 0.247742 1.017006 0.163 Uiso 0.558(5) 1 calc R U P C 1
H37C H 0.795142 0.209553 0.978144 0.163 Uiso 0.558(5) 1 calc R U P C 1
C34' C 0.7166(9) 0.4492(17) 0.9374(14) 0.103(5) Uani 0.442(5) 1 d D U P C 2
H34C H 0.745406 0.501817 0.956575 0.123 Uiso 0.442(5) 1 calc R U P C 2
H34D H 0.678467 0.475993 0.901508 0.123 Uiso 0.442(5) 1 calc R U P C 2
C35' C 0.7047(4) 0.4029(6) 1.0111(4) 0.107(3) Uani 0.442(5) 1 d D U P C 2
H35D H 0.677252 0.349381 0.992529 0.161 Uiso 0.442(5) 1 calc R U P C 2
H35E H 0.686211 0.448572 1.040051 0.161 Uiso 0.442(5) 1 calc R U P C 2
H35F H 0.742811 0.380311 1.048826 0.161 Uiso 0.442(5) 1 calc R U P C 2
C36' C 0.8086(9) 0.3501(14) 0.9287(10) 0.076(3) Uani 0.442(5) 1 d D U P C 2
H36C H 0.806171 0.297381 0.966168 0.091 Uiso 0.442(5) 1 calc R U P C 2
H36D H 0.827842 0.324134 0.887894 0.091 Uiso 0.442(5) 1 calc R U P C 2
C37' C 0.8521(3) 0.4173(7) 0.9794(5) 0.118(3) Uani 0.442(5) 1 d D U P C 2
H37D H 0.861398 0.465976 0.943559 0.176 Uiso 0.442(5) 1 calc R U P C 2
H37E H 0.889209 0.383900 1.008743 0.176 Uiso 0.442(5) 1 calc R U P C 2
H37F H 0.834750 0.447028 1.019963 0.176 Uiso 0.442(5) 1 calc R U P C 2
C38 C 0.78277(13) 0.5150(2) 0.8022(2) 0.0873(8) Uani 1 1 d . . . . .
C39 C 0.83573(12) 0.5034(3) 0.77109(19) 0.0924(10) Uani 1 1 d . . . . .
C40 C 0.86971(18) 0.5873(3) 0.7640(3) 0.1380(16) Uani 1 1 d . . . . .
H40 H 0.858450 0.647564 0.779359 0.166 Uiso 1 1 calc R U . . .
C41 C 0.9189(2) 0.5768(5) 0.7342(4) 0.171(3) Uani 1 1 d . . . . .
H41 H 0.941155 0.631502 0.728885 0.205 Uiso 1 1 calc R U . . .
C42 C 0.93766(19) 0.4898(5) 0.7114(3) 0.151(2) Uani 1 1 d . . . . .
C43 C 0.9908(3) 0.4773(8) 0.6831(4) 0.224(5) Uani 1 1 d . . . . .
H43 H 1.015102 0.530072 0.679337 0.269 Uiso 1 1 calc R U . . .
C44 C 1.0060(3) 0.3881(10) 0.6615(5) 0.242(6) Uani 1 1 d . . . . .
H44 H 1.040711 0.381682 0.642637 0.291 Uiso 1 1 calc R U . . .
C45 C 0.9723(2) 0.3071(6) 0.6662(3) 0.197(3) Uani 1 1 d . . . . .
H45 H 0.983623 0.247058 0.650560 0.237 Uiso 1 1 calc R U . . .
C46 C 0.92174(15) 0.3175(5) 0.6947(2) 0.1395(18) Uani 1 1 d . . . . .
H46 H 0.898505 0.263376 0.698474 0.167 Uiso 1 1 calc R U . . .
C47 C 0.90400(14) 0.4066(4) 0.7181(2) 0.1159(14) Uani 1 1 d . . . . .
C48 C 0.85283(10) 0.4173(3) 0.74861(16) 0.0859(9) Uani 1 1 d . . . . .
H48 H 0.829983 0.363043 0.753455 0.103 Uiso 1 1 calc R U . . .
S1 S 0.82755(4) 0.40524(7) 0.30882(7) 0.1051(3) Uani 1 1 d . . . . .
O3 O 0.88728(10) 0.4212(2) 0.3634(2) 0.1395(10) Uani 1 1 d . . . . .
O4 O 0.81925(13) 0.3159(2) 0.2653(2) 0.1530(11) Uani 1 1 d . . . . .
O5 O 0.77902(9) 0.43338(17) 0.34025(17) 0.1164(8) Uani 1 1 d . . . . .
C49 C 0.8230(3) 0.4871(5) 0.2262(4) 0.1534(17) Uani 1 1 d . . . . .
F1 F 0.86271(18) 0.4675(3) 0.1853(2) 0.2212(16) Uani 1 1 d . . . . .
F2 F 0.76827(19) 0.4905(3) 0.1723(2) 0.2236(16) Uani 1 1 d . . . . .
F3 F 0.83489(15) 0.5775(2) 0.2558(2) 0.1792(12) Uani 1 1 d . . . . .
S2 S 0.53157(3) 0.26839(4) 0.45575(4) 0.06430(19) Uani 1 1 d . . . . .
O6 O 0.48865(12) 0.28627(16) 0.37748(13) 0.1204(8) Uani 1 1 d . . . . .
O7 O 0.52091(10) 0.31801(15) 0.52400(12) 0.0986(6) Uani 1 1 d . . . . .
O8 O 0.59357(9) 0.27015(15) 0.45722(15) 0.1013(6) Uani 1 1 d . . . . .
C50 C 0.51761(14) 0.1450(2) 0.47533(18) 0.0818(7) Uani 1 1 d . . . . .
F4 F 0.52733(11) 0.08881(13) 0.41749(14) 0.1302(7) Uani 1 1 d . . . . .
F5 F 0.46059(9) 0.12986(17) 0.47315(14) 0.1343(8) Uani 1 1 d . . . . .
F6 F 0.55181(11) 0.11615(14) 0.54836(14) 0.1327(8) Uani 1 1 d . . . . .

loop_
_atom_site_aniso_label
_atom_site_aniso_U_11
_atom_site_aniso_U_22
_atom_site_aniso_U_33
_atom_site_aniso_U_23
_atom_site_aniso_U_13
_atom_site_aniso_U_12
N1 0.0503(9) 0.0681(12) 0.0503(10) 0.0191(8) 0.0096(8) 0.0069(8)
N2 0.0433(9) 0.0821(13) 0.0568(11) 0.0279(9) 0.0169(9) 0.0111(8)
O1 0.111(3) 0.108(4) 0.084(3) -0.030(3) 0.036(2) -0.031(3)
O1' 0.082(7) 0.042(6) 0.057(6) 0.011(5) 0.013(5) 0.001(6)
O2 0.1158(18) 0.0802(16) 0.173(3) 0.0183(16) 0.0266(17) -0.0020(13)
C1 0.046(3) 0.040(3) 0.044(3) 0.009(2) 0.008(2) 0.007(2)
C2 0.056(5) 0.044(4) 0.052(5) 0.011(3) 0.008(3) 0.015(3)
C3 0.047(3) 0.049(3) 0.048(3) 0.003(2) 0.012(2) 0.009(2)
C4 0.040(3) 0.051(3) 0.041(3) 0.006(2) 0.006(2) 0.000(2)
C5 0.047(4) 0.057(5) 0.048(4) 0.021(3) 0.009(3) 0.008(3)
C6 0.048(3) 0.058(3) 0.054(3) 0.016(2) 0.019(3) 0.011(2)
C1' 0.045(3) 0.042(4) 0.044(3) 0.008(3) 0.011(2) -0.001(2)
C2' 0.059(6) 0.056(7) 0.060(6) 0.005(4) 0.027(4) 0.015(4)
C3' 0.066(5) 0.060(4) 0.050(4) 0.010(3) 0.022(3) 0.017(3)
C4' 0.046(4) 0.057(4) 0.041(3) 0.011(3) 0.010(3) 0.003(3)
C5' 0.057(6) 0.056(7) 0.060(6) 0.009(4) 0.026(4) 0.023(5)
C6' 0.045(4) 0.054(4) 0.055(4) 0.010(3) 0.020(3) 0.005(3)
C7 0.0582(13) 0.0566(13) 0.0581(13) 0.0101(10) 0.0037(10) 0.0051(10)
C8 0.132(3) 0.0790(19) 0.0684(17) 0.0262(14) -0.0210(17) -0.0228(17)
C9 0.1007(19) 0.0735(17) 0.0498(13) 0.0138(11) 0.0179(13) -0.0159(13)
C10 0.0605(13) 0.0859(17) 0.0498(13) 0.0072(11) 0.0129(10) -0.0105(12)
C11 0.0806(16) 0.0898(19) 0.0602(14) -0.0029(13) 0.0167(12) 0.0214(13)
C12 0.0588(14) 0.0764(17) 0.0965(19) -0.0165(14) 0.0106(13) 0.0059(12)
C13 0.141(3) 0.094(2) 0.0710(17) 0.0193(15) 0.0480(18) 0.0110(18)
C14 0.242(5) 0.176(4) 0.089(3) 0.060(3) 0.085(3) 0.080(4)
C15 0.106(2) 0.0770(19) 0.0780(18) 0.0164(14) 0.0276(16) -0.0125(15)
C16 0.105(2) 0.127(3) 0.108(3) 0.001(2) 0.034(2) 0.001(2)
C17 0.081(3) 0.098(5) 0.057(3) -0.005(3) 0.027(3) -0.016(3)
C18 0.075(3) 0.094(5) 0.046(4) 0.005(3) 0.012(3) -0.022(3)
C19 0.081(4) 0.087(3) 0.065(4) 0.012(3) 0.018(3) -0.014(2)
C20 0.089(4) 0.092(3) 0.083(3) 0.009(2) 0.028(3) 0.006(3)
C21 0.073(3) 0.109(4) 0.073(3) 0.004(2) 0.012(2) 0.003(3)
C22 0.069(4) 0.159(6) 0.113(5) -0.010(4) 0.018(3) 0.017(4)
C23 0.067(3) 0.217(9) 0.131(5) -0.036(6) 0.002(3) -0.021(4)
C24 0.074(3) 0.181(6) 0.175(6) -0.064(5) -0.006(3) -0.028(4)
C25 0.079(3) 0.139(4) 0.136(4) -0.052(3) -0.001(2) -0.015(3)
C26 0.065(4) 0.109(4) 0.079(3) -0.022(3) 0.013(3) -0.009(3)
C27 0.071(3) 0.095(3) 0.070(2) -0.012(2) 0.015(2) 0.000(2)
C17' 0.054(9) 0.065(10) 0.046(12) 0.002(7) -0.021(9) -0.005(7)
C18' 0.053(8) 0.084(14) 0.062(14) 0.002(9) 0.013(7) -0.013(6)
C19' 0.056(9) 0.071(11) 0.091(13) -0.013(8) 0.002(8) -0.022(8)
C20' 0.067(11) 0.127(16) 0.128(16) -0.034(13) 0.024(11) -0.044(10)
C21' 0.025(10) 0.15(3) 0.17(3) -0.02(2) 0.035(13) -0.006(13)
C22' 0.088(16) 0.18(3) 0.110(16) 0.013(17) 0.014(12) -0.026(18)
C23' 0.032(14) 0.23(5) 0.19(4) 0.04(4) -0.018(14) 0.003(19)
C24' 0.068(14) 0.26(4) 0.103(15) -0.02(2) 0.008(11) 0.067(18)
C25' 0.113(18) 0.13(2) 0.110(16) 0.016(13) 0.036(14) 0.029(14)
C26' 0.088(16) 0.16(3) 0.068(13) 0.045(14) 0.047(14) 0.053(17)
C27' 0.12(3) 0.19(6) 0.041(17) 0.06(3) -0.03(2) -0.10(3)
C28 0.0460(11) 0.0984(18) 0.0572(14) 0.0271(13) 0.0129(10) -0.0067(11)
C29 0.0531(12) 0.0770(15) 0.0503(12) 0.0168(11) 0.0145(10) 0.0032(10)
C30 0.0601(13) 0.0871(17) 0.0554(13) 0.0167(12) 0.0125(11) -0.0024(12)
C31 0.0482(12) 0.0740(15) 0.0738(16) 0.0226(12) 0.0171(12) 0.0059(10)
C32 0.127(2) 0.109(2) 0.0556(15) 0.0093(15) 0.0133(15) -0.0517(19)
C33 0.0447(13) 0.201(4) 0.097(2) 0.082(2) 0.0180(13) 0.0040(17)
C34 0.135(8) 0.084(6) 0.099(6) -0.018(4) 0.045(6) -0.022(6)
C35 0.185(8) 0.111(6) 0.173(8) -0.007(5) 0.094(7) 0.021(5)
C36 0.057(4) 0.112(8) 0.087(6) 0.036(5) -0.017(4) -0.010(4)
C37 0.093(4) 0.142(5) 0.073(3) 0.050(3) -0.005(3) 0.003(3)
C34' 0.096(7) 0.121(12) 0.108(8) -0.006(7) 0.057(6) 0.021(7)
C35' 0.112(5) 0.156(7) 0.064(4) -0.026(4) 0.042(4) -0.031(5)
C36' 0.069(5) 0.092(7) 0.057(5) 0.028(4) 0.005(4) 0.009(4)
C37' 0.083(5) 0.155(8) 0.099(6) -0.008(5) 0.001(4) -0.020(4)
C38 0.0716(17) 0.085(2) 0.095(2) 0.0291(17) 0.0076(14) -0.0075(15)
C39 0.0605(16) 0.122(3) 0.0834(19) 0.0384(19) 0.0023(14) -0.0250(17)
C40 0.106(3) 0.157(4) 0.135(3) 0.041(3) 0.009(2) -0.065(2)
C41 0.111(4) 0.244(7) 0.148(4) 0.050(5) 0.023(3) -0.100(4)
C42 0.076(2) 0.268(7) 0.107(3) 0.045(4) 0.024(2) -0.060(4)
C43 0.098(4) 0.433(15) 0.151(5) 0.044(7) 0.051(3) -0.103(6)
C44 0.096(4) 0.509(19) 0.146(5) 0.025(8) 0.073(4) -0.029(7)
C45 0.086(3) 0.402(10) 0.120(3) 0.000(5) 0.055(3) 0.009(4)
C46 0.069(2) 0.269(6) 0.085(2) 0.015(3) 0.0288(17) 0.004(3)
C47 0.0524(16) 0.216(5) 0.076(2) 0.033(2) 0.0127(14) -0.022(2)
C48 0.0428(13) 0.142(3) 0.0668(16) 0.0342(18) 0.0065(11) -0.0145(15)
S1 0.0758(5) 0.1038(6) 0.1510(8) -0.0016(5) 0.0569(5) -0.0025(4)
O3 0.0778(15) 0.159(2) 0.182(3) 0.006(2) 0.0380(16) 0.0089(14)
O4 0.145(2) 0.119(2) 0.223(3) -0.042(2) 0.097(2) -0.0106(16)
O5 0.0881(13) 0.1072(16) 0.177(2) -0.0110(15) 0.0759(15) -0.0095(11)
C49 0.128(4) 0.173(5) 0.181(5) 0.010(4) 0.079(4) 0.000(3)
F1 0.264(4) 0.236(4) 0.232(3) 0.024(3) 0.180(3) 0.000(3)
F2 0.205(3) 0.274(5) 0.169(3) 0.030(3) 0.018(2) 0.044(3)
F3 0.196(3) 0.139(2) 0.231(3) 0.043(2) 0.107(2) -0.0058(19)
S2 0.0731(4) 0.0615(4) 0.0569(4) -0.0087(3) 0.0167(3) -0.0104(3)
O6 0.155(2) 0.1014(16) 0.0729(13) 0.0062(11) -0.0180(13) -0.0321(14)
O7 0.1127(15) 0.0922(14) 0.0890(14) -0.0315(11) 0.0261(11) 0.0098(11)
O8 0.0928(13) 0.0912(14) 0.1361(18) -0.0085(12) 0.0588(13) -0.0209(10)
C50 0.0900(19) 0.0833(19) 0.0740(18) -0.0035(15) 0.0268(15) -0.0169(15)
F4 0.183(2) 0.0760(12) 0.1414(17) -0.0368(11) 0.0619(15) -0.0195(11)
F5 0.1131(15) 0.1483(18) 0.1502(18) 0.0000(14) 0.0519(13) -0.0610(13)
F6 0.1638(18) 0.0972(13) 0.1139(15) 0.0310(11) 0.0032(14) -0.0235(12)

loop_
_atom_type_symbol
_atom_type_description
_atom_type_scat_dispersion_real
_atom_type_scat_dispersion_imag
_atom_type_scat_source
C C 0.0033 0.0016 'International Tables Vol C Tables 4.2.6.8 and 6.1.1.4'
H H 0.0000 0.0000 'International Tables Vol C Tables 4.2.6.8 and 6.1.1.4'
F F 0.0171 0.0103 'International Tables Vol C Tables 4.2.6.8 and 6.1.1.4'
N N 0.0061 0.0033 'International Tables Vol C Tables 4.2.6.8 and 6.1.1.4'
O O 0.0106 0.0060 'International Tables Vol C Tables 4.2.6.8 and 6.1.1.4'
S S 0.1246 0.1234 'International Tables Vol C Tables 4.2.6.8 and 6.1.1.4'

loop_
_geom_angle_atom_site_label_1
_geom_angle_atom_site_label_2
_geom_angle_atom_site_label_3
_geom_angle
_geom_angle_site_symmetry_1
_geom_angle_site_symmetry_3
_geom_angle_publ_flag
C10 N1 C1' 111.9(3) . . ?
C10 N1 C7 112.68(17) . . ?
C1' N1 C7 135.4(3) . . ?
C10 N1 C1 136.5(3) . . ?
C7 N1 C1 110.7(3) . . ?
C31 N2 C4 114.2(3) . . ?
C31 N2 C28 112.78(17) . . ?
C4 N2 C28 132.9(3) . . ?
C31 N2 C4' 138.8(4) . . ?
C28 N2 C4' 108.3(3) . . ?
C2 C1 C6 113.2(7) . . ?
C2 C1 N1 106.8(5) . . ?
C6 C1 N1 113.7(4) . . ?
C1 C2 C3 109.2(8) . . ?
C4 C3 C2 110.0(7) . . ?
C5 C4 N2 108.7(5) . . ?
C5 C4 C3 111.4(7) . . ?
N2 C4 C3 114.1(4) . . ?
C4 C5 C6 109.6(8) . . ?
C1 C6 C5 109.1(7) . . ?
N1 C1' C2' 115.6(6) . . ?
N1 C1' C6' 106.1(6) . . ?
C2' C1' C6' 111.3(8) . . ?
C1' C2' C3' 109.5(10) . . ?
C4' C3' C2' 108.8(8) . . ?
C3' C4' C5' 112.7(8) . . ?
C3' C4' N2 104.8(6) . . ?
C5' C4' N2 115.1(6) . . ?
C6' C5' C4' 109.8(9) . . ?
C5' C6' C1' 108.9(8) . . ?
C11 C7 C12 110.9(2) . . ?
C11 C7 C8 112.3(2) . . ?
C12 C7 C8 111.9(2) . . ?
C11 C7 N1 110.10(17) . . ?
C12 C7 N1 109.59(18) . . ?
C8 C7 N1 101.61(18) . . ?
C7 C8 C9 108.7(2) . . ?
C10 C9 C8 101.61(19) . . ?
C10 C9 C15 112.6(2) . . ?
C8 C9 C15 112.0(2) . . ?
C10 C9 C13 105.8(2) . . ?
C8 C9 C13 114.0(3) . . ?
C15 C9 C13 110.5(2) . . ?
N1 C10 C17 124.2(4) . . ?
N1 C10 C9 114.1(2) . . ?
C17 C10 C9 121.7(4) . . ?
N1 C10 C17' 127.8(15) . . ?
C9 C10 C17' 115.5(15) . . ?
C14 C13 C9 114.8(3) . . ?
C16 C15 C9 117.0(2) . . ?
O1 C17 C18 126.9(6) . . ?
O1 C17 C10 110.2(5) . . ?
C18 C17 C10 122.7(5) . . ?
C19 C18 C27 120.9(5) . . ?
C19 C18 C17 121.6(6) . . ?
C27 C18 C17 117.4(6) . . ?
C18 C19 C20 120.2(6) . . ?
C21 C20 C19 120.2(6) . . ?
C20 C21 C22 123.2(6) . . ?
C20 C21 C26 118.9(5) . . ?
C22 C21 C26 117.9(5) . . ?
C23 C22 C21 122.5(7) . . ?
C22 C23 C24 119.9(6) . . ?
C25 C24 C23 120.9(5) . . ?
C24 C25 C26 121.2(6) . . ?
C27 C26 C25 123.2(6) . . ?
C27 C26 C21 119.1(5) . . ?
C25 C26 C21 117.5(6) . . ?
C18 C27 C26 120.7(5) . . ?
O1' C17' C18' 108.7(18) . . ?
O1' C17' C10 131.7(16) . . ?
C18' C17' C10 118.4(14) . . ?
C27' C18' C19' 121.8(16) . . ?
C27' C18' C17' 125.1(16) . . ?
C19' C18' C17' 113.1(14) . . ?
C20' C19' C18' 119.7(15) . . ?
C19' C20' C21' 120.8(16) . . ?
C20' C21' C26' 116.6(18) . . ?
C20' C21' C22' 118(2) . . ?
C26' C21' C22' 120.3(19) . . ?
C23' C22' C21' 117.2(18) . . ?
C22' C23' C24' 121.1(19) . . ?
C25' C24' C23' 122.3(19) . . ?
C24' C25' C26' 119.8(18) . . ?
C27' C26' C25' 123(2) . . ?
C27' C26' C21' 120.1(16) . . ?
C25' C26' C21' 116.1(16) . . ?
C18' C27' C26' 119.0(18) . . ?
C32 C28 C33 111.3(3) . . ?
C32 C28 N2 108.64(18) . . ?
C33 C28 N2 110.3(2) . . ?
C32 C28 C29 112.6(2) . . ?
C33 C28 C29 112.5(2) . . ?
N2 C28 C29 100.96(17) . . ?
C30 C29 C28 108.70(18) . . ?
C34 C30 C31 111.9(7) . . ?
C36' C30 C31 111.4(8) . . ?
C34 C30 C29 115.1(7) . . ?
C36' C30 C29 117.5(8) . . ?
C31 C30 C29 101.31(19) . . ?
C34 C30 C36 111.2(8) . . ?
C31 C30 C36 110.4(6) . . ?
C29 C30 C36 106.4(6) . . ?
C36' C30 C34' 108.5(11) . . ?
C31 C30 C34' 103.2(7) . . ?
C29 C30 C34' 113.9(8) . . ?
N2 C31 C30 113.8(2) . . ?
N2 C31 C38 123.2(2) . . ?
C30 C31 C38 122.7(2) . . ?
C35 C34 C30 121.9(13) . . ?
C37 C36 C30 115.2(11) . . ?
C35' C34' C30 112.1(13) . . ?
C37' C36' C30 125.5(14) . . ?
O2 C38 C39 126.3(3) . . ?
O2 C38 C31 115.5(3) . . ?
C39 C38 C31 118.2(3) . . ?
C48 C39 C40 120.1(4) . . ?
C48 C39 C38 122.3(3) . . ?
C40 C39 C38 117.6(4) . . ?
C41 C40 C39 117.7(5) . . ?
C40 C41 C42 123.5(5) . . ?
C41 C42 C47 118.9(4) . . ?
C41 C42 C43 124.0(6) . . ?
C47 C42 C43 117.1(7) . . ?
C44 C43 C42 120.0(8) . . ?
C43 C44 C45 122.9(6) . . ?
C46 C45 C44 117.9(7) . . ?
C45 C46 C47 121.9(6) . . ?
C46 C47 C48 122.0(4) . . ?
C46 C47 C42 120.2(4) . . ?
C48 C47 C42 117.8(5) . . ?
C39 C48 C47 122.0(3) . . ?
O5 S1 O3 115.65(18) . . ?
O5 S1 O4 115.31(15) . . ?
O3 S1 O4 115.03(18) . . ?
O5 S1 C49 103.3(2) . . ?
O3 S1 C49 103.0(2) . . ?
O4 S1 C49 101.8(3) . . ?
F1 C49 F2 108.7(5) . . ?
F1 C49 F3 106.6(5) . . ?
F2 C49 F3 105.4(5) . . ?
F1 C49 S1 111.9(4) . . ?
F2 C49 S1 112.7(4) . . ?
F3 C49 S1 111.2(4) . . ?
O6 S2 O7 114.80(15) . . ?
O6 S2 O8 116.23(16) . . ?
O7 S2 O8 112.55(13) . . ?
O6 S2 C50 102.98(13) . . ?
O7 S2 C50 104.25(14) . . ?
O8 S2 C50 104.05(13) . . ?
F6 C50 F4 108.3(3) . . ?
F6 C50 F5 107.5(2) . . ?
F4 C50 F5 105.1(2) . . ?
F6 C50 S2 112.0(2) . . ?
F4 C50 S2 111.5(2) . . ?
F5 C50 S2 112.1(2) . . ?

loop_
_geom_bond_atom_site_label_1
_geom_bond_atom_site_label_2
_geom_bond_distance
_geom_bond_site_symmetry_2
_geom_bond_publ_flag
N1 C10 1.273(3) . ?
N1 C1' 1.511(7) . ?
N1 C7 1.526(3) . ?
N1 C1 1.530(6) . ?
N2 C31 1.280(3) . ?
N2 C4 1.515(6) . ?
N2 C28 1.532(3) . ?
N2 C4' 1.556(7) . ?
O1 C17 1.212(6) . ?
O1' C17' 1.180(17) . ?
O2 C38 1.221(4) . ?
C1 C2 1.510(10) . ?
C1 C6 1.515(7) . ?
C2 C3 1.527(10) . ?
C3 C4 1.515(7) . ?
C4 C5 1.511(10) . ?
C5 C6 1.521(10) . ?
C1' C2' 1.513(11) . ?
C1' C6' 1.516(9) . ?
C2' C3' 1.523(12) . ?
C3' C4' 1.506(9) . ?
C4' C5' 1.516(11) . ?
C5' C6' 1.510(11) . ?
C7 C11 1.506(3) . ?
C7 C12 1.517(3) . ?
C7 C8 1.520(3) . ?
C8 C9 1.527(4) . ?
C9 C10 1.505(3) . ?
C9 C15 1.534(4) . ?
C9 C13 1.546(4) . ?
C10 C17 1.498(7) . ?
C10 C17' 1.63(2) . ?
C13 C14 1.512(4) . ?
C15 C16 1.510(4) . ?
C17 C18 1.478(7) . ?
C18 C19 1.368(13) . ?
C18 C27 1.376(9) . ?
C19 C20 1.395(8) . ?
C20 C21 1.390(7) . ?
C21 C22 1.415(8) . ?
C21 C26 1.432(8) . ?
C22 C23 1.346(10) . ?
C23 C24 1.385(10) . ?
C24 C25 1.359(7) . ?
C25 C26 1.428(8) . ?
C26 C27 1.383(9) . ?
C17' C18' 1.479(16) . ?
C18' C27' 1.359(19) . ?
C18' C19' 1.380(19) . ?
C19' C20' 1.374(16) . ?
C20' C21' 1.396(18) . ?
C21' C26' 1.434(18) . ?
C21' C22' 1.446(18) . ?
C22' C23' 1.345(19) . ?
C23' C24' 1.390(19) . ?
C24' C25' 1.371(18) . ?
C25' C26' 1.418(18) . ?
C26' C27' 1.398(18) . ?
C28 C32 1.506(4) . ?
C28 C33 1.516(3) . ?
C28 C29 1.533(3) . ?
C29 C30 1.525(3) . ?
C30 C34 1.437(14) . ?
C30 C36' 1.469(18) . ?
C30 C31 1.508(3) . ?
C30 C36 1.631(15) . ?
C30 C34' 1.685(18) . ?
C31 C38 1.530(4) . ?
C34 C35 1.389(12) . ?
C36 C37 1.464(15) . ?
C34' C35' 1.480(17) . ?
C36' C37' 1.452(17) . ?
C38 C39 1.459(5) . ?
C39 C48 1.354(4) . ?
C39 C40 1.435(4) . ?
C40 C41 1.363(7) . ?
C41 C42 1.382(8) . ?
C42 C47 1.420(7) . ?
C42 C43 1.436(8) . ?
C43 C44 1.373(14) . ?
C44 C45 1.388(12) . ?
C45 C46 1.380(5) . ?
C46 C47 1.404(6) . ?
C47 C48 1.414(4) . ?
S1 O5 1.415(2) . ?
S1 O3 1.425(3) . ?
S1 O4 1.432(3) . ?
S1 C49 1.771(6) . ?
C49 F1 1.314(5) . ?
C49 F2 1.315(6) . ?
C49 F3 1.360(6) . ?
S2 O6 1.410(2) . ?
S2 O7 1.4124(19) . ?
S2 O8 1.414(2) . ?
S2 C50 1.807(3) . ?
C50 F6 1.306(3) . ?
C50 F4 1.312(3) . ?
C50 F5 1.313(3) . ?

loop_
_geom_torsion_atom_site_label_1
_geom_torsion_atom_site_label_2
_geom_torsion_atom_site_label_3
_geom_torsion_atom_site_label_4
_geom_torsion
_geom_torsion_site_symmetry_1
_geom_torsion_site_symmetry_2
_geom_torsion_site_symmetry_3
_geom_torsion_site_symmetry_4
_geom_torsion_publ_flag
C10 N1 C1 C2 69.2(8) . . . . ?
C7 N1 C1 C2 -113.6(7) . . . . ?
C10 N1 C1 C6 -56.3(7) . . . . ?
C7 N1 C1 C6 120.9(6) . . . . ?
C6 C1 C2 C3 -56.7(13) . . . . ?
N1 C1 C2 C3 177.5(7) . . . . ?
C1 C2 C3 C4 55.9(13) . . . . ?
C31 N2 C4 C5 108.7(8) . . . . ?
C28 N2 C4 C5 -75.2(8) . . . . ?
C31 N2 C4 C3 -126.3(5) . . . . ?
C28 N2 C4 C3 49.8(7) . . . . ?
C2 C3 C4 C5 -58.9(11) . . . . ?
C2 C3 C4 N2 177.6(7) . . . . ?
N2 C4 C5 C6 -173.9(7) . . . . ?
C3 C4 C5 C6 59.5(13) . . . . ?
C2 C1 C6 C5 57.4(12) . . . . ?
N1 C1 C6 C5 179.5(7) . . . . ?
C4 C5 C6 C1 -57.0(13) . . . . ?
C10 N1 C1' C2' 110.6(10) . . . . ?
C7 N1 C1' C2' -67.3(11) . . . . ?
C10 N1 C1' C6' -125.5(5) . . . . ?
C7 N1 C1' C6' 56.6(7) . . . . ?
N1 C1' C2' C3' -178.6(8) . . . . ?
C6' C1' C2' C3' 60.2(16) . . . . ?
C1' C2' C3' C4' -57.4(17) . . . . ?
C2' C3' C4' C5' 57.4(15) . . . . ?
C2' C3' C4' N2 -176.7(8) . . . . ?
C31 N2 C4' C3' -64.4(8) . . . . ?
C28 N2 C4' C3' 119.0(6) . . . . ?
C31 N2 C4' C5' 59.9(11) . . . . ?
C28 N2 C4' C5' -116.6(10) . . . . ?
C3' C4' C5' C6' -57.9(16) . . . . ?
N2 C4' C5' C6' -177.9(8) . . . . ?
C4' C5' C6' C1' 57.0(16) . . . . ?
N1 C1' C6' C5' 173.6(8) . . . . ?
C2' C1' C6' C5' -59.8(13) . . . . ?
C10 N1 C7 C11 112.3(2) . . . . ?
C1' N1 C7 C11 -69.8(4) . . . . ?
C1 N1 C7 C11 -65.6(3) . . . . ?
C10 N1 C7 C12 -125.4(2) . . . . ?
C1' N1 C7 C12 52.5(4) . . . . ?
C1 N1 C7 C12 56.7(3) . . . . ?
C10 N1 C7 C8 -6.9(3) . . . . ?
C1' N1 C7 C8 171.0(4) . . . . ?
C1 N1 C7 C8 175.2(3) . . . . ?
C11 C7 C8 C9 -106.5(3) . . . . ?
C12 C7 C8 C9 128.0(3) . . . . ?
N1 C7 C8 C9 11.1(3) . . . . ?
C7 C8 C9 C10 -11.3(3) . . . . ?
C7 C8 C9 C15 -131.7(3) . . . . ?
C7 C8 C9 C13 102.0(3) . . . . ?
C7 N1 C10 C17 177.3(3) . . . . ?
C1 N1 C10 C17 -5.6(6) . . . . ?
C1' N1 C10 C9 -178.7(3) . . . . ?
C7 N1 C10 C9 -0.3(3) . . . . ?
C1 N1 C10 C9 176.8(3) . . . . ?
C1' N1 C10 C17' -18.0(9) . . . . ?
C7 N1 C10 C17' 160.4(8) . . . . ?
C8 C9 C10 N1 7.3(3) . . . . ?
C15 C9 C10 N1 127.3(2) . . . . ?
C13 C9 C10 N1 -111.9(2) . . . . ?
C8 C9 C10 C17 -170.3(4) . . . . ?
C15 C9 C10 C17 -50.4(4) . . . . ?
C13 C9 C10 C17 70.4(4) . . . . ?
C8 C9 C10 C17' -155.9(10) . . . . ?
C15 C9 C10 C17' -36.0(10) . . . . ?
C13 C9 C10 C17' 84.8(10) . . . . ?
C10 C9 C13 C14 173.5(3) . . . . ?
C8 C9 C13 C14 62.7(4) . . . . ?
C15 C9 C13 C14 -64.4(4) . . . . ?
C10 C9 C15 C16 -60.4(3) . . . . ?
C8 C9 C15 C16 53.3(3) . . . . ?
C13 C9 C15 C16 -178.5(3) . . . . ?
N1 C10 C17 O1 -87.2(7) . . . . ?
C9 C10 C17 O1 90.2(7) . . . . ?
N1 C10 C17 C18 96.6(8) . . . . ?
C9 C10 C17 C18 -86.0(8) . . . . ?
O1 C17 C18 C19 162.5(8) . . . . ?
C10 C17 C18 C19 -21.9(12) . . . . ?
O1 C17 C18 C27 -14.8(13) . . . . ?
C10 C17 C18 C27 160.7(7) . . . . ?
C27 C18 C19 C20 1.0(10) . . . . ?
C17 C18 C19 C20 -176.3(7) . . . . ?
C18 C19 C20 C21 -1.4(9) . . . . ?
C19 C20 C21 C22 -179.8(6) . . . . ?
C19 C20 C21 C26 1.0(8) . . . . ?
C20 C21 C22 C23 177.1(7) . . . . ?
C26 C21 C22 C23 -3.8(10) . . . . ?
C21 C22 C23 C24 1.2(13) . . . . ?
C22 C23 C24 C25 0.2(13) . . . . ?
C23 C24 C25 C26 1.2(12) . . . . ?
C24 C25 C26 C27 -179.2(7) . . . . ?
C24 C25 C26 C21 -3.7(11) . . . . ?
C20 C21 C26 C27 -0.3(10) . . . . ?
C22 C21 C26 C27 -179.5(6) . . . . ?
C20 C21 C26 C25 -176.0(6) . . . . ?
C22 C21 C26 C25 4.8(10) . . . . ?
C19 C18 C27 C26 -0.2(10) . . . . ?
C17 C18 C27 C26 177.1(7) . . . . ?
C25 C26 C27 C18 175.3(7) . . . . ?
C21 C26 C27 C18 -0.1(11) . . . . ?
N1 C10 C17' O1' -99(4) . . . . ?
C9 C10 C17' O1' 62(4) . . . . ?
N1 C10 C17' C18' 96(3) . . . . ?
C9 C10 C17' C18' -104(3) . . . . ?
O1' C17' C18' C27' -179(3) . . . . ?
C10 C17' C18' C27' -10(5) . . . . ?
O1' C17' C18' C19' 1(4) . . . . ?
C10 C17' C18' C19' 169(3) . . . . ?
C27' C18' C19' C20' 2(4) . . . . ?
C17' C18' C19' C20' -177(3) . . . . ?
C18' C19' C20' C21' 9(4) . . . . ?
C19' C20' C21' C26' -17(5) . . . . ?
C19' C20' C21' C22' -172(3) . . . . ?
C20' C21' C22' C23' 175(4) . . . . ?
C26' C21' C22' C23' 21(6) . . . . ?
C21' C22' C23' C24' -11(6) . . . . ?
C22' C23' C24' C25' -2(6) . . . . ?
C23' C24' C25' C26' 5(5) . . . . ?
C24' C25' C26' C27' 178(2) . . . . ?
C24' C25' C26' C21' 6(4) . . . . ?
C20' C21' C26' C27' 15(5) . . . . ?
C22' C21' C26' C27' 169(3) . . . . ?
C20' C21' C26' C25' -173(3) . . . . ?
C22' C21' C26' C25' -19(5) . . . . ?
C19' C18' C27' C26' -4(5) . . . . ?
C17' C18' C27' C26' 175(3) . . . . ?
C25' C26' C27' C18' -176(3) . . . . ?
C21' C26' C27' C18' -4(4) . . . . ?
C31 N2 C28 C32 -124.6(2) . . . . ?
C4 N2 C28 C32 59.3(4) . . . . ?
C4' N2 C28 C32 52.9(3) . . . . ?
C31 N2 C28 C33 113.2(2) . . . . ?
C4 N2 C28 C33 -62.9(4) . . . . ?
C4' N2 C28 C33 -69.3(3) . . . . ?
C31 N2 C28 C29 -6.0(3) . . . . ?
C4 N2 C28 C29 177.9(3) . . . . ?
C4' N2 C28 C29 171.5(3) . . . . ?
C32 C28 C29 C30 129.1(2) . . . . ?
C33 C28 C29 C30 -104.2(3) . . . . ?
N2 C28 C29 C30 13.4(2) . . . . ?
C28 C29 C30 C34 105.5(8) . . . . ?
C28 C29 C30 C36' -137.0(9) . . . . ?
C28 C29 C30 C31 -15.5(2) . . . . ?
C28 C29 C30 C36 -130.9(6) . . . . ?
C28 C29 C30 C34' 94.6(8) . . . . ?
C4 N2 C31 C30 172.7(3) . . . . ?
C28 N2 C31 C30 -4.1(3) . . . . ?
C4' N2 C31 C30 179.5(4) . . . . ?
C4 N2 C31 C38 -1.3(4) . . . . ?
C28 N2 C31 C38 -178.1(2) . . . . ?
C4' N2 C31 C38 5.4(6) . . . . ?
C34 C30 C31 N2 -110.9(7) . . . . ?
C36' C30 C31 N2 138.1(8) . . . . ?
C29 C30 C31 N2 12.3(3) . . . . ?
C36 C30 C31 N2 124.8(6) . . . . ?
C34' C30 C31 N2 -105.7(9) . . . . ?
C34 C30 C31 C38 63.2(7) . . . . ?
C36' C30 C31 C38 -47.9(8) . . . . ?
C29 C30 C31 C38 -173.6(2) . . . . ?
C36 C30 C31 C38 -61.2(7) . . . . ?
C34' C30 C31 C38 68.3(9) . . . . ?
C31 C30 C34 C35 61.0(14) . . . . ?
C29 C30 C34 C35 -54.0(15) . . . . ?
C36 C30 C34 C35 -175.1(14) . . . . ?
C34 C30 C36 C37 59.2(12) . . . . ?
C31 C30 C36 C37 -175.9(8) . . . . ?
C29 C30 C36 C37 -66.8(11) . . . . ?
C36' C30 C34' C35' -72.1(18) . . . . ?
C31 C30 C34' C35' 169.7(12) . . . . ?
C29 C30 C34' C35' 60.8(16) . . . . ?
C31 C30 C36' C37' 75.3(17) . . . . ?
C29 C30 C36' C37' -168.5(12) . . . . ?
C34' C30 C36' C37' -37.6(18) . . . . ?
N2 C31 C38 O2 97.0(3) . . . . ?
C30 C31 C38 O2 -76.5(3) . . . . ?
N2 C31 C38 C39 -83.6(3) . . . . ?
C30 C31 C38 C39 102.9(3) . . . . ?
O2 C38 C39 C48 174.3(3) . . . . ?
C31 C38 C39 C48 -5.0(4) . . . . ?
O2 C38 C39 C40 -6.3(5) . . . . ?
C31 C38 C39 C40 174.4(3) . . . . ?
C48 C39 C40 C41 0.0(5) . . . . ?
C38 C39 C40 C41 -179.4(3) . . . . ?
C39 C40 C41 C42 -0.6(7) . . . . ?
C40 C41 C42 C47 0.8(8) . . . . ?
C40 C41 C42 C43 -177.4(5) . . . . ?
C41 C42 C43 C44 -179.8(8) . . . . ?
C47 C42 C43 C44 1.9(11) . . . . ?
C42 C43 C44 C45 -0.6(15) . . . . ?
C43 C44 C45 C46 -0.5(13) . . . . ?
C44 C45 C46 C47 0.2(7) . . . . ?
C45 C46 C47 C48 -178.9(3) . . . . ?
C45 C46 C47 C42 1.2(6) . . . . ?
C41 C42 C47 C46 179.5(5) . . . . ?
C43 C42 C47 C46 -2.2(6) . . . . ?
C41 C42 C47 C48 -0.5(6) . . . . ?
C43 C42 C47 C48 177.9(4) . . . . ?
C40 C39 C48 C47 0.2(4) . . . . ?
C38 C39 C48 C47 179.6(2) . . . . ?
C46 C47 C48 C39 -179.9(3) . . . . ?
C42 C47 C48 C39 0.0(4) . . . . ?
O5 S1 C49 F1 -175.7(4) . . . . ?
O3 S1 C49 F1 63.6(5) . . . . ?
O4 S1 C49 F1 -55.8(5) . . . . ?
O5 S1 C49 F2 -52.9(5) . . . . ?
O3 S1 C49 F2 -173.6(4) . . . . ?
O4 S1 C49 F2 67.0(5) . . . . ?
O5 S1 C49 F3 65.2(4) . . . . ?
O3 S1 C49 F3 -55.5(4) . . . . ?
O4 S1 C49 F3 -174.9(3) . . . . ?
O6 S2 C50 F6 -177.0(2) . . . . ?
O7 S2 C50 F6 -56.8(3) . . . . ?
O8 S2 C50 F6 61.3(2) . . . . ?
O6 S2 C50 F4 61.5(3) . . . . ?
O7 S2 C50 F4 -178.4(2) . . . . ?
O8 S2 C50 F4 -60.2(2) . . . . ?
O6 S2 C50 F5 -56.1(2) . . . . ?
O7 S2 C50 F5 64.1(2) . . . . ?
O8 S2 C50 F5 -177.8(2) . . . . ?
